data_7105832
loop_
_publ_author_name
'Tetsuya Yamada'
'Goro Maruta'
'Sadamu Takeda'

_publ_section_title
;
 Reversible Solid State Structural Conversion between Three-dimensional
 Network and One-dimensional Chain of Cu(II) Triazole Coordination
 Polymers in Acidic/Basic- Suspensions or Vapors
;
_journal_name_full Chem.Commun.
_journal_page_first 653
_journal_paper_doi 10.1039/c0cc04293e
_journal_volume 47
_journal_year 2011
_chemical_formula_moiety 'C6 H19 Br2 Cu3 N9 O7 '
_chemical_formula_sum 'C6 H19 Br2 Cu3 N9 O7'
_chemical_formula_weight 679.72
_space_group_IT_number 228
_symmetry_cell_setting cubic
_symmetry_Int_Tables_number 228
_symmetry_space_group_name_Hall '-F 4ud 2vw 3'
_symmetry_space_group_name_H-M 'F d -3 c :2'
_cell_angle_alpha 90.0000
_cell_angle_beta 90.0000
_cell_angle_gamma 90.0000
_cell_formula_units_Z 32
_cell_length_a 24.719(8)
_cell_length_b 24.719(8)
_cell_length_c 24.719(8)
_cell_measurement_reflns_used 1028
_cell_measurement_temperature 26
_cell_measurement_theta_max 55.0
_cell_measurement_theta_min 4.5
_cell_volume 15104(8)
_computing_cell_refinement PROCESS-AUTO
_computing_data_collection PROCESS-AUTO
_computing_data_reduction CrystalStructure
_computing_publication_material 'CrystalStructure 3.8'
_computing_structure_refinement CRYSTALS
_computing_structure_solution SHELXS97
_diffrn_detector_area_resol_mean 10.00
_diffrn_measured_fraction_theta_full 1.034
_diffrn_measured_fraction_theta_max 1.034
_diffrn_measurement_device_type IPDSC
_diffrn_measurement_method \w/2\q
_diffrn_radiation_monochromator Si-111
_diffrn_radiation_type Sr
_diffrn_radiation_wavelength 0.6884
_diffrn_reflns_av_R_equivalents 0.04
_diffrn_reflns_limit_h_max 28
_diffrn_reflns_limit_h_min 0
_diffrn_reflns_limit_k_max 34
_diffrn_reflns_limit_k_min 0
_diffrn_reflns_limit_l_max 49
_diffrn_reflns_limit_l_min 6
_diffrn_reflns_number 21348
_diffrn_reflns_theta_full 55.0
_diffrn_reflns_theta_max 55.0
_exptl_absorpt_coefficient_mu 7.60
_exptl_absorpt_correction_T_max 0.464
_exptl_absorpt_correction_T_min 0.050
_exptl_absorpt_correction_type multi-scan
_exptl_absorpt_process_details
;
_exptl_absorpt_correction_T_min 0.464
;
_exptl_crystal_colour blue
_exptl_crystal_density_diffrn 2.3899
_exptl_crystal_density_method 'not measured'
_exptl_crystal_description block
_exptl_crystal_F_000 9988.95
_exptl_crystal_size_max 0.20
_exptl_crystal_size_mid 0.20
_exptl_crystal_size_min 0.10
_refine_diff_density_max 36.53
_refine_diff_density_min -34.56
_refine_ls_extinction_method none
_refine_ls_goodness_of_fit_ref 0.922
_refine_ls_hydrogen_treatment undef
_refine_ls_number_parameters 52
_refine_ls_number_reflns 15286
_refine_ls_R_factor_all 0.0959
_refine_ls_R_factor_gt 0.0841
_refine_ls_shift/su_max 0.035785
_refine_ls_structure_factor_coef F
_refine_ls_weighting_details
;
Chebychev polynomial with 3 parameters (Carruthers & Watkin, 1979)
25.0 -3.23 20.4
;
_refine_ls_weighting_scheme calc
_refine_ls_wR_factor_gt 0.0993
_refine_ls_wR_factor_ref 0.1415
_reflns_number_gt 15228
_reflns_number_total 19123
_reflns_threshold_expression F^2^>2.0\s(F^2^)
_cod_data_source_file C0CC04293E.TXT
_cod_data_source_block 2
_cod_original_sg_symbol_Hall -F4cvw2vw
_cod_original_sg_symbol_H-M Fd-3c
_cod_original_formula_sum 'C6 H19 Br2 Cu3 N9 O7 '
_cod_database_code 7105832

loop_
_symmetry_equiv_pos_as_xyz
'x, y, z'
'-x+1/4, -y+3/4, z+1/2'
'-x+3/4, y+1/2, -z+1/4'
'x+1/2, -y+1/4, -z+3/4'
'z, x, y'
'z+1/2, -x+1/4, -y+3/4'
'-z+1/4, -x+3/4, y+1/2'
'-z+3/4, x+1/2, -y+1/4'
'y, z, x'
'-y+3/4, z+1/2, -x+1/4'
'y+1/2, -z+1/4, -x+3/4'
'-y+1/4, -z+3/4, x+1/2'
'y+3/4, x+1/4, -z'
'-y+1/2, -x+1/2, -z+1/2'
'y+1/4, -x, z+3/4'
'-y, x+3/4, z+1/4'
'x+3/4, z+1/4, -y'
'-x, z+3/4, y+1/4'
'-x+1/2, -z+1/2, -y+1/2'
'x+1/4, -z, y+3/4'
'z+3/4, y+1/4, -x'
'z+1/4, -y, x+3/4'
'-z, y+3/4, x+1/4'
'-z+1/2, -y+1/2, -x+1/2'
'x, y+1/2, z+1/2'
'-x+1/4, -y+5/4, z+1'
'-x+3/4, y+1, -z+3/4'
'x+1/2, -y+3/4, -z+5/4'
'z, x+1/2, y+1/2'
'z+1/2, -x+3/4, -y+5/4'
'-z+1/4, -x+5/4, y+1'
'-z+3/4, x+1, -y+3/4'
'y, z+1/2, x+1/2'
'-y+3/4, z+1, -x+3/4'
'y+1/2, -z+3/4, -x+5/4'
'-y+1/4, -z+5/4, x+1'
'y+3/4, x+3/4, -z+1/2'
'-y+1/2, -x+1, -z+1'
'y+1/4, -x+1/2, z+5/4'
'-y, x+5/4, z+3/4'
'x+3/4, z+3/4, -y+1/2'
'-x, z+5/4, y+3/4'
'-x+1/2, -z+1, -y+1'
'x+1/4, -z+1/2, y+5/4'
'z+3/4, y+3/4, -x+1/2'
'z+1/4, -y+1/2, x+5/4'
'-z, y+5/4, x+3/4'
'-z+1/2, -y+1, -x+1'
'x+1/2, y, z+1/2'
'-x+3/4, -y+3/4, z+1'
'-x+5/4, y+1/2, -z+3/4'
'x+1, -y+1/4, -z+5/4'
'z+1/2, x, y+1/2'
'z+1, -x+1/4, -y+5/4'
'-z+3/4, -x+3/4, y+1'
'-z+5/4, x+1/2, -y+3/4'
'y+1/2, z, x+1/2'
'-y+5/4, z+1/2, -x+3/4'
'y+1, -z+1/4, -x+5/4'
'-y+3/4, -z+3/4, x+1'
'y+5/4, x+1/4, -z+1/2'
'-y+1, -x+1/2, -z+1'
'y+3/4, -x, z+5/4'
'-y+1/2, x+3/4, z+3/4'
'x+5/4, z+1/4, -y+1/2'
'-x+1/2, z+3/4, y+3/4'
'-x+1, -z+1/2, -y+1'
'x+3/4, -z, y+5/4'
'z+5/4, y+1/4, -x+1/2'
'z+3/4, -y, x+5/4'
'-z+1/2, y+3/4, x+3/4'
'-z+1, -y+1/2, -x+1'
'x+1/2, y+1/2, z'
'-x+3/4, -y+5/4, z+1/2'
'-x+5/4, y+1, -z+1/4'
'x+1, -y+3/4, -z+3/4'
'z+1/2, x+1/2, y'
'z+1, -x+3/4, -y+3/4'
'-z+3/4, -x+5/4, y+1/2'
'-z+5/4, x+1, -y+1/4'
'y+1/2, z+1/2, x'
'-y+5/4, z+1, -x+1/4'
'y+1, -z+3/4, -x+3/4'
'-y+3/4, -z+5/4, x+1/2'
'y+5/4, x+3/4, -z'
'-y+1, -x+1, -z+1/2'
'y+3/4, -x+1/2, z+3/4'
'-y+1/2, x+5/4, z+1/4'
'x+5/4, z+3/4, -y'
'-x+1/2, z+5/4, y+1/4'
'-x+1, -z+1, -y+1/2'
'x+3/4, -z+1/2, y+3/4'
'z+5/4, y+3/4, -x'
'z+3/4, -y+1/2, x+3/4'
'-z+1/2, y+5/4, x+1/4'
'-z+1, -y+1, -x+1/2'
'-x, -y, -z'
'x-1/4, y-3/4, -z-1/2'
'x-3/4, -y-1/2, z-1/4'
'-x-1/2, y-1/4, z-3/4'
'-z, -x, -y'
'-z-1/2, x-1/4, y-3/4'
'z-1/4, x-3/4, -y-1/2'
'z-3/4, -x-1/2, y-1/4'
'-y, -z, -x'
'y-3/4, -z-1/2, x-1/4'
'-y-1/2, z-1/4, x-3/4'
'y-1/4, z-3/4, -x-1/2'
'-y-3/4, -x-1/4, z'
'y-1/2, x-1/2, z-1/2'
'-y-1/4, x, -z-3/4'
'y, -x-3/4, -z-1/4'
'-x-3/4, -z-1/4, y'
'x, -z-3/4, -y-1/4'
'x-1/2, z-1/2, y-1/2'
'-x-1/4, z, -y-3/4'
'-z-3/4, -y-1/4, x'
'-z-1/4, y, -x-3/4'
'z, -y-3/4, -x-1/4'
'z-1/2, y-1/2, x-1/2'
'-x, -y+1/2, -z+1/2'
'x-1/4, y-1/4, -z'
'x-3/4, -y, z+1/4'
'-x-1/2, y+1/4, z-1/4'
'-z, -x+1/2, -y+1/2'
'-z-1/2, x+1/4, y-1/4'
'z-1/4, x-1/4, -y'
'z-3/4, -x, y+1/4'
'-y, -z+1/2, -x+1/2'
'y-3/4, -z, x+1/4'
'-y-1/2, z+1/4, x-1/4'
'y-1/4, z-1/4, -x'
'-y-3/4, -x+1/4, z+1/2'
'y-1/2, x, z'
'-y-1/4, x+1/2, -z-1/4'
'y, -x-1/4, -z+1/4'
'-x-3/4, -z+1/4, y+1/2'
'x, -z-1/4, -y+1/4'
'x-1/2, z, y'
'-x-1/4, z+1/2, -y-1/4'
'-z-3/4, -y+1/4, x+1/2'
'-z-1/4, y+1/2, -x-1/4'
'z, -y-1/4, -x+1/4'
'z-1/2, y, x'
'-x+1/2, -y, -z+1/2'
'x+1/4, y-3/4, -z'
'x-1/4, -y-1/2, z+1/4'
'-x, y-1/4, z-1/4'
'-z+1/2, -x, -y+1/2'
'-z, x-1/4, y-1/4'
'z+1/4, x-3/4, -y'
'z-1/4, -x-1/2, y+1/4'
'-y+1/2, -z, -x+1/2'
'y-1/4, -z-1/2, x+1/4'
'-y, z-1/4, x-1/4'
'y+1/4, z-3/4, -x'
'-y-1/4, -x-1/4, z+1/2'
'y, x-1/2, z'
'-y+1/4, x, -z-1/4'
'y+1/2, -x-3/4, -z+1/4'
'-x-1/4, -z-1/4, y+1/2'
'x+1/2, -z-3/4, -y+1/4'
'x, z-1/2, y'
'-x+1/4, z, -y-1/4'
'-z-1/4, -y-1/4, x+1/2'
'-z+1/4, y, -x-1/4'
'z+1/2, -y-3/4, -x+1/4'
'z, y-1/2, x'
'-x+1/2, -y+1/2, -z'
'x+1/4, y-1/4, -z-1/2'
'x-1/4, -y, z-1/4'
'-x, y+1/4, z-3/4'
'-z+1/2, -x+1/2, -y'
'-z, x+1/4, y-3/4'
'z+1/4, x-1/4, -y-1/2'
'z-1/4, -x, y-1/4'
'-y+1/2, -z+1/2, -x'
'y-1/4, -z, x-1/4'
'-y, z+1/4, x-3/4'
'y+1/4, z-1/4, -x-1/2'
'-y-1/4, -x+1/4, z'
'y, x, z-1/2'
'-y+1/4, x+1/2, -z-3/4'
'y+1/2, -x-1/4, -z-1/4'
'-x-1/4, -z+1/4, y'
'x+1/2, -z-1/4, -y-1/4'
'x, z, y-1/2'
'-x+1/4, z+1/2, -y-3/4'
'-z-1/4, -y+1/4, x'
'-z+1/4, y+1/2, -x-3/4'
'z+1/2, -y-1/4, -x-1/4'
'z, y, x-1/2'

loop_
_atom_site_label
_atom_site_type_symbol
_atom_site_fract_x
_atom_site_fract_y
_atom_site_fract_z
_atom_site_U_iso_or_equiv
_atom_site_adp_type
_atom_site_occupancy
_atom_site_symmetry_multiplicity
_atom_site_calc_flag
_atom_site_refinement_flags
_atom_site_disorder_assembly
_atom_site_disorder_group
Br1 Br 0.5660 0.5148 0.6202 0.13763 Uani 0.333 1 d . . .
Cu1 Cu 0.5000 0.4435 0.6935 0.015426 Uani 1 2 d S . .
O1 O 0.5000 0.5000 0.7500 0.10245 Uani 1 6 d S . .
O2 O 0.5652 0.5061 0.6331 0.051914 Uani 0.667 1 d . . .
O3 O 0.4820 0.2680 0.7680 0.050699 Uani 1 3 d S . .
N1 N 0.5000 0.3864 0.6364 0.013856 Uani 1 2 d S . .
N2 N 0.5636 0.4109 0.7293 0.014223 Uani 1 1 d . . .
C1 C 0.4682 0.3424 0.6327 0.015553 Uani 1 1 d . . .

loop_
_atom_site_aniso_label
_atom_site_aniso_U_11
_atom_site_aniso_U_22
_atom_site_aniso_U_33
_atom_site_aniso_U_12
_atom_site_aniso_U_13
_atom_site_aniso_U_23
Br1 0.054190 0.060330 0.147830 -0.012980 -0.044460 0.035030
Cu1 0.017530 0.016900 0.017530 0.011800 -0.014120 -0.011800
O1 0.111360 0.111360 0.111360 0.109350 -0.109350 -0.109350
O2 0.056970 0.462710 0.054300 -0.040330 -0.012930 -0.093950
O3 0.043950 0.043950 0.043950 0.031500 0.031500 0.031500
N1 0.013800 0.014790 0.013800 0.001880 -0.009460 -0.001880
N2 0.017480 0.015450 0.013080 0.006260 -0.008850 -0.008860
C1 0.014450 0.018230 0.018320 -0.004460 -0.009430 0.001170
Br1 0.072030 0.052960 0.188540 -0.029140 0.080780 -0.059490
Cu1 0.014750 0.015140 0.015140 0.010550 -0.010550 -0.012930
O1 0.106870 0.106870 0.106870 0.104050 -0.104050 -0.104050
O2 0.103910 0.073970 0.053740 0.010210 -0.051700 -0.039510
O3 0.047540 0.047540 0.047540 -0.034190 -0.034190 0.034190
N1 0.014230 0.012910 0.012910 0.001220 -0.001220 -0.009540
N2 0.013230 0.011390 0.016230 0.008530 -0.005470 -0.007170
C1 0.015520 0.017130 0.012550 -0.002600 0.005340 -0.008790

loop_
_atom_type_symbol
_atom_type_description
_atom_type_scat_dispersion_real
_atom_type_scat_dispersion_imag
_atom_type_scat_source
Cu Cu 0.320 1.265
;
International Tables for Crystallography
(1992, Vol. C, Tables 4.2.6.8 and 6.1.1.4)
;
C C 0.003 0.002
;
International Tables for Crystallography
(1992, Vol. C, Tables 4.2.6.8 and 6.1.1.4)
;
N N 0.006 0.003
;
International Tables for Crystallography
(1992, Vol. C, Tables 4.2.6.8 and 6.1.1.4)
;
H H 0.000 0.000
;
International Tables for Crystallography
(1992, Vol. C, Table 6.1.1.4)
;
Br Br -0.290 2.459
;
International Tables for Crystallography
(1992, Vol. C, Tables 4.2.6.8 and 6.1.1.4)
;
O O 0.011 0.006
;
International Tables for Crystallography
(1992, Vol. C, Tables 4.2.6.8 and 6.1.1.4)
;
